data_7216417
loop_
_publ_author_name
'Bajpai, Alankriti'
'Venugopalan, Paloth'
'Moorthy, Jarugu Narasimha'

_publ_section_title
;
 Self-assembly of sterically-rigidified 3-connecting benzenetribenzoic
 acid into (6,3) and (3,3) nets and stabilization of water channel in the
 crystal lattice
;
_journal_issue 22
_journal_name_full CrystEngComm
_journal_page_first 4853
_journal_paper_doi 10.1039/c3ce42515k
_journal_volume 16
_journal_year 2014
_chemical_formula_sum 'C73 H80 K1.5 O20'
_chemical_formula_weight 1336.52
_chemical_name_common
;
1,3,5-Tris(2,6-dimethyl-4-carboxyphenyl)benzene + 2*dibenzocrown + 1.5K+
;
_chemical_name_systematic
;
 ?
;
_space_group_IT_number 4
_symmetry_cell_setting monoclinic
_symmetry_space_group_name_Hall 'P 2yb'
_symmetry_space_group_name_H-M 'P 1 21 1'
_atom_sites_solution_hydrogens geom
_atom_sites_solution_primary direct
_atom_sites_solution_secondary difmap
_audit_creation_method SHELXL-97
_cell_angle_alpha 90.00
_cell_angle_beta 96.432(2)
_cell_angle_gamma 90.00
_cell_formula_units_Z 2
_cell_length_a 8.6821(8)
_cell_length_b 29.796(3)
_cell_length_c 12.8045(12)
_cell_measurement_temperature 100(2)
_cell_volume 3291.6(5)
_computing_cell_refinement 'Bruker SAINT'
_computing_data_collection 'Bruker APEX'
_computing_data_reduction 'Bruker SAINT'
_computing_molecular_graphics 'SHELXL 5.1, XP (Sheldrick, 1994)'
_computing_publication_material SHELXL-97
_computing_structure_refinement 'SHELXL-97 (Sheldrick, 1997)'
_computing_structure_solution 'SHELXS-97 (Sheldrick, 1997)'
_diffrn_ambient_temperature 100(2)
_diffrn_measured_fraction_theta_full 0.991
_diffrn_measured_fraction_theta_max 0.991
_diffrn_measurement_device_type 'BRUKER AXS KAPPA APEX-II'
_diffrn_measurement_method 'phi and omega scans'
_diffrn_radiation_monochromator graphite
_diffrn_radiation_source 'fine-focus sealed tube'
_diffrn_radiation_type MoK\a
_diffrn_radiation_wavelength 0.71073
_diffrn_reflns_av_R_equivalents 0.0548
_diffrn_reflns_av_sigmaI/netI 0.0979
_diffrn_reflns_limit_h_max 10
_diffrn_reflns_limit_h_min -10
_diffrn_reflns_limit_k_max 34
_diffrn_reflns_limit_k_min -35
_diffrn_reflns_limit_l_max 10
_diffrn_reflns_limit_l_min -15
_diffrn_reflns_number 17091
_diffrn_reflns_theta_full 25.00
_diffrn_reflns_theta_max 25.00
_diffrn_reflns_theta_min 1.60
_exptl_absorpt_coefficient_mu 0.189
_exptl_absorpt_correction_T_max 0.99
_exptl_absorpt_correction_T_min 0.94
_exptl_absorpt_correction_type multi-scan
_exptl_absorpt_process_details SADABS
_exptl_crystal_colour colorss
_exptl_crystal_density_diffrn 1.349
_exptl_crystal_density_method 'not measured'
_exptl_crystal_description cube
_exptl_crystal_F_000 1414
_exptl_crystal_size_max 0.16
_exptl_crystal_size_mid 0.16
_exptl_crystal_size_min 0.16
_refine_diff_density_max 0.635
_refine_diff_density_min -0.356
_refine_diff_density_rms 0.060
_refine_ls_abs_structure_details 'Flack H D (1983), Acta Cryst. A39, 876-881'
_refine_ls_abs_structure_Flack 0.00(6)
_refine_ls_extinction_method none
_refine_ls_goodness_of_fit_ref 1.073
_refine_ls_hydrogen_treatment constr
_refine_ls_matrix_type full
_refine_ls_number_parameters 856
_refine_ls_number_reflns 10384
_refine_ls_number_restraints 47
_refine_ls_restrained_S_all 1.114
_refine_ls_R_factor_all 0.1106
_refine_ls_R_factor_gt 0.0710
_refine_ls_shift/su_max 0.000
_refine_ls_shift/su_mean 0.000
_refine_ls_structure_factor_coef Fsqd
_refine_ls_weighting_details 'calc w=1/[\s^2^(Fo^2^)+(0.0567P)^2^+0.0000P] where P=(Fo^2^+2Fc^2^)/3'
_refine_ls_weighting_scheme calc
_refine_ls_wR_factor_gt 0.1380
_refine_ls_wR_factor_ref 0.1556
_reflns_number_gt 6817
_reflns_number_total 10384
_reflns_threshold_expression >2sigma(I)
_cod_data_source_file c3ce42515k2.cif
_cod_data_source_block MeBTB-DBC
_cod_depositor_comments
;
The following automatic conversions were performed:

'_symmetry_cell_setting' value 'Monoclinic' changed to 'monoclinic'
according to
/usr/data/users/saulius/crontab/automatic-downloads/current/RSC/lib/dictionaries/cif_core.dic
dictionary named 'cif_core.dic' version 2.4.2 from
2011-04-26.

'_exptl_absorpt_correction_type' value 'MULTI-SCAN'
changed to 'multi-scan' according to
/usr/data/users/saulius/crontab/automatic-downloads/current/RSC/lib/dictionaries/cif_core.dic
dictionary named 'cif_core.dic' version 2.4.2 from 2011-04-26.

Automatic conversion script
Id: cif_fix_values 2281 2013-09-26 08:29:07Z andrius 
;
_cod_original_sg_symbol_H-M P2(1)
_cod_database_code 7216417

loop_
_symmetry_equiv_pos_as_xyz
'x, y, z'
'-x, y+1/2, -z'

loop_
_atom_site_label
_atom_site_type_symbol
_atom_site_fract_x
_atom_site_fract_y
_atom_site_fract_z
_atom_site_U_iso_or_equiv
_atom_site_adp_type
_atom_site_occupancy
_atom_site_symmetry_multiplicity
_atom_site_calc_flag
_atom_site_refinement_flags
K1 K 0.33297(15) 0.61791(4) 0.79750(10) 0.0403(3) Uani 1 1 d .
K2 K -0.3675(4) 0.62706(15) 0.7736(3) 0.0950(13) Uani 0.50 1 d P
O1 O 0.7485(5) 0.58379(13) 1.2264(3) 0.0498(11) Uani 1 1 d .
O2 O 0.9921(5) 0.56379(13) 1.2142(3) 0.0505(11) Uani 1 1 d .
O3 O 1.6933(5) 0.92189(14) 1.7911(3) 0.0488(11) Uani 1 1 d .
O4 O 1.4956(5) 0.91996(13) 1.8877(3) 0.0457(10) Uani 1 1 d .
O5 O 0.8477(5) 0.98549(13) 0.8852(3) 0.0444(10) Uani 1 1 d .
O6 O 1.0994(5) 0.99547(13) 0.8841(3) 0.0492(11) Uani 1 1 d .
O7 O 0.2269(5) 0.57212(16) 0.6205(4) 0.0623(14) Uani 1 1 d .
O8 O 0.1593(4) 0.66602(14) 0.6350(3) 0.0440(10) Uani 1 1 d .
O9 O 0.2827(4) 0.70895(12) 0.8241(3) 0.0375(10) Uani 1 1 d .
O10 O 0.4248(5) 0.66386(12) 0.9790(3) 0.0444(11) Uani 1 1 d .
O11 O 0.4821(5) 0.57085(14) 0.9599(4) 0.0586(13) Uani 1 1 d .
O12 O 0.3852(6) 0.52687(15) 0.7719(5) 0.0695(15) Uani 1 1 d .
O13 O -0.3024(6) 0.58038(15) 0.5689(3) 0.0586(12) Uani 1 1 d .
O14 O -0.3685(4) 0.67630(14) 0.5529(3) 0.0460(11) Uani 1 1 d .
O15 O -0.2799(5) 0.72502(13) 0.7461(3) 0.0468(11) Uani 1 1 d .
O16 O -0.1224(7) 0.68530(15) 0.9025(3) 0.0742(15) Uani 1 1 d DU
O17 O 0.0425(5) 0.60211(14) 0.8816(3) 0.0500(11) Uani 1 1 d U
O18 O -0.1644(8) 0.54833(16) 0.7356(4) 0.098(2) Uani 1 1 d DU
O19 O 0.5984(7) 0.5041(2) 1.2233(5) 0.105(2) Uani 1 1 d .
O20 O 1.3278(8) 0.5544(2) 1.2586(6) 0.120(2) Uani 1 1 d .
C1 C 1.0911(6) 0.77421(17) 1.3285(4) 0.0293(12) Uani 1 1 d .
C2 C 1.0593(6) 0.80535(17) 1.2472(4) 0.0302(12) Uani 1 1 d .
H2A H 1.0031 0.7960 1.1830 0.036 Uiso 1 1 calc R
C3 C 1.1079(6) 0.84940(17) 1.2585(4) 0.0298(13) Uani 1 1 d .
C4 C 1.1857(6) 0.86235(18) 1.3546(4) 0.0314(13) Uani 1 1 d .
H4A H 1.2194 0.8926 1.3638 0.038 Uiso 1 1 calc R
C5 C 1.2159(6) 0.83235(18) 1.4379(4) 0.0323(13) Uani 1 1 d .
C6 C 1.1675(6) 0.78810(18) 1.4228(4) 0.0339(13) Uani 1 1 d .
H6A H 1.1876 0.7671 1.4785 0.041 Uiso 1 1 calc R
C7 C 1.0394(6) 0.72621(17) 1.3096(4) 0.0274(12) Uani 1 1 d .
C8 C 1.1473(6) 0.69432(18) 1.2849(4) 0.0338(13) Uani 1 1 d .
C9 C 1.1000(6) 0.65000(17) 1.2637(4) 0.0308(13) Uani 1 1 d .
H9A H 1.1734 0.6279 1.2488 0.037 Uiso 1 1 calc R
C10 C 0.9456(6) 0.63853(17) 1.2644(4) 0.0290(12) Uani 1 1 d .
C11 C 0.8402(6) 0.67069(17) 1.2905(4) 0.0327(13) Uani 1 1 d .
H11A H 0.7346 0.6626 1.2916 0.039 Uiso 1 1 calc R
C12 C 0.8860(6) 0.71420(17) 1.3146(4) 0.0303(13) Uani 1 1 d .
C13 C 0.8860(8) 0.59129(18) 1.2331(4) 0.0382(14) Uani 1 1 d .
C14 C 1.3156(6) 0.7076(2) 1.2759(5) 0.0470(16) Uani 1 1 d .
H14A H 1.3776 0.6805 1.2688 0.071 Uiso 1 1 calc R
H14B H 1.3571 0.7241 1.3390 0.071 Uiso 1 1 calc R
H14C H 1.3197 0.7267 1.2139 0.071 Uiso 1 1 calc R
C15 C 0.7684(6) 0.74776(19) 1.3458(5) 0.0409(15) Uani 1 1 d .
H15A H 0.7439 0.7694 1.2887 0.061 Uiso 1 1 calc R
H15B H 0.8114 0.7637 1.4095 0.061 Uiso 1 1 calc R
H15C H 0.6737 0.7319 1.3595 0.061 Uiso 1 1 calc R
C16 C 1.3028(6) 0.84858(16) 1.5387(4) 0.0303(13) Uani 1 1 d .
C17 C 1.4648(6) 0.85262(17) 1.5457(4) 0.0331(13) Uani 1 1 d .
C18 C 1.5434(6) 0.87190(16) 1.6343(4) 0.0323(13) Uani 1 1 d .
H18A H 1.6526 0.8756 1.6384 0.039 Uiso 1 1 calc R
C19 C 1.4657(6) 0.88581(17) 1.7169(4) 0.0307(13) Uani 1 1 d .
C20 C 1.3077(7) 0.88047(17) 1.7121(4) 0.0356(14) Uani 1 1 d .
H20A H 1.2549 0.8891 1.7700 0.043 Uiso 1 1 calc R
C21 C 1.2255(6) 0.86242(18) 1.6228(4) 0.0367(14) Uani 1 1 d .
C22 C 1.5507(7) 0.91035(19) 1.8080(5) 0.0360(14) Uani 1 1 d .
C23 C 1.5513(6) 0.8380(2) 1.4541(5) 0.0429(15) Uani 1 1 d .
H23A H 1.5340 0.8600 1.3972 0.064 Uiso 1 1 calc R
H23B H 1.5131 0.8086 1.4287 0.064 Uiso 1 1 calc R
H23C H 1.6624 0.8360 1.4777 0.064 Uiso 1 1 calc R
C24 C 1.0479(7) 0.8578(2) 1.6159(5) 0.0483(16) Uani 1 1 d .
H24A H 1.0017 0.8666 1.5456 0.072 Uiso 1 1 calc R
H24B H 1.0083 0.8773 1.6685 0.072 Uiso 1 1 calc R
H24C H 1.0208 0.8266 1.6292 0.072 Uiso 1 1 calc R
C25 C 1.0758(6) 0.88189(17) 1.1698(4) 0.0275(12) Uani 1 1 d .
C26 C 0.9274(6) 0.89855(17) 1.1432(4) 0.0307(13) Uani 1 1 d .
C27 C 0.8984(6) 0.92769(17) 1.0592(4) 0.0318(13) Uani 1 1 d .
H27A H 0.7960 0.9385 1.0408 0.038 Uiso 1 1 calc R
C28 C 1.0169(6) 0.94151(17) 1.0008(4) 0.0312(13) Uani 1 1 d .
C29 C 1.1662(7) 0.92449(17) 1.0291(4) 0.0341(13) Uani 1 1 d .
H29A H 1.2480 0.9338 0.9906 0.041 Uiso 1 1 calc R
C30 C 1.1984(6) 0.89446(17) 1.1114(4) 0.0296(12) Uani 1 1 d .
C31 C 0.9849(7) 0.97581(18) 0.9167(4) 0.0337(13) Uani 1 1 d .
C32 C 0.7943(6) 0.88609(19) 1.2073(5) 0.0408(15) Uani 1 1 d .
H32A H 0.7031 0.9044 1.1841 0.061 Uiso 1 1 calc R
H32B H 0.8262 0.8917 1.2821 0.061 Uiso 1 1 calc R
H32C H 0.7686 0.8543 1.1968 0.061 Uiso 1 1 calc R
C33 C 1.3576(6) 0.87595(19) 1.1373(4) 0.0385(14) Uani 1 1 d .
H33A H 1.4232 0.8855 1.0839 0.058 Uiso 1 1 calc R
H33B H 1.3529 0.8431 1.1387 0.058 Uiso 1 1 calc R
H33C H 1.4016 0.8871 1.2063 0.058 Uiso 1 1 calc R
C34 C 0.3958(10) 0.5123(3) 0.6750(9) 0.078(3) Uani 1 1 d .
C35 C 0.4901(11) 0.4758(2) 0.6499(9) 0.095(3) Uani 1 1 d .
H35A H 0.5497 0.4605 0.7057 0.114 Uiso 1 1 calc R
C36 C 0.4987(15) 0.4618(3) 0.5513(11) 0.114(4) Uani 1 1 d .
H36A H 0.5648 0.4376 0.5378 0.137 Uiso 1 1 calc R
C37 C 0.4116(11) 0.4828(3) 0.4707(8) 0.079(3) Uani 1 1 d .
H37A H 0.4119 0.4719 0.4010 0.095 Uiso 1 1 calc R
C38 C 0.3194(10) 0.5213(3) 0.4901(8) 0.087(3) Uani 1 1 d .
H38A H 0.2629 0.5370 0.4337 0.105 Uiso 1 1 calc R
C39 C 0.3151(9) 0.5346(3) 0.5917(7) 0.067(2) Uani 1 1 d .
C40 C 0.1382(8) 0.5966(3) 0.5383(6) 0.069(2) Uani 1 1 d .
H40A H 0.0647 0.5762 0.4970 0.083 Uiso 1 1 calc R
H40B H 0.2080 0.6098 0.4904 0.083 Uiso 1 1 calc R
C41 C 0.0515(7) 0.6330(2) 0.5859(5) 0.062(2) Uani 1 1 d .
H41A H -0.0209 0.6475 0.5309 0.074 Uiso 1 1 calc R
H41B H -0.0101 0.6201 0.6392 0.074 Uiso 1 1 calc R
C42 C 0.0832(7) 0.7017(2) 0.6827(5) 0.0462(16) Uani 1 1 d .
H42A H 0.0142 0.6891 0.7318 0.055 Uiso 1 1 calc R
H42B H 0.0183 0.7187 0.6277 0.055 Uiso 1 1 calc R
C43 C 0.1963(7) 0.7325(2) 0.7406(5) 0.0421(15) Uani 1 1 d .
H43A H 0.2674 0.7446 0.6922 0.050 Uiso 1 1 calc R
H43B H 0.1410 0.7579 0.7691 0.050 Uiso 1 1 calc R
C44 C 0.3858(6) 0.73303(18) 0.8911(4) 0.0348(14) Uani 1 1 d .
C45 C 0.4173(7) 0.77819(19) 0.8821(5) 0.0457(16) Uani 1 1 d .
H45A H 0.3642 0.7951 0.8264 0.055 Uiso 1 1 calc R
C46 C 0.5250(8) 0.7988(2) 0.9532(6) 0.0526(18) Uani 1 1 d .
H46A H 0.5451 0.8299 0.9470 0.063 Uiso 1 1 calc R
C47 C 0.6020(9) 0.7750(2) 1.0317(6) 0.0600(19) Uani 1 1 d .
H47A H 0.6774 0.7894 1.0800 0.072 Uiso 1 1 calc R
C48 C 0.5727(8) 0.7302(2) 1.0426(6) 0.0603(19) Uani 1 1 d .
H48A H 0.6281 0.7139 1.0985 0.072 Uiso 1 1 calc R
C49 C 0.4633(7) 0.7083(2) 0.9733(5) 0.0407(15) Uani 1 1 d .
C50 C 0.5076(9) 0.6377(2) 1.0591(6) 0.069(2) Uani 1 1 d .
H50A H 0.4958 0.6509 1.1288 0.082 Uiso 1 1 calc R
H50B H 0.6192 0.6375 1.0497 0.082 Uiso 1 1 calc R
C51 C 0.4456(9) 0.5906(2) 1.0536(6) 0.069(2) Uani 1 1 d .
H51A H 0.4925 0.5731 1.1148 0.083 Uiso 1 1 calc R
H51B H 0.3318 0.5910 1.0550 0.083 Uiso 1 1 calc R
C52 C 0.4478(10) 0.5243(2) 0.9576(8) 0.084(3) Uani 1 1 d .
H52A H 0.3364 0.5196 0.9642 0.101 Uiso 1 1 calc R
H52B H 0.5088 0.5090 1.0173 0.101 Uiso 1 1 calc R
C53 C 0.4861(12) 0.5053(2) 0.8583(8) 0.093(3) Uani 1 1 d .
H53A H 0.4689 0.4725 0.8573 0.112 Uiso 1 1 calc R
H53B H 0.5964 0.5111 0.8500 0.112 Uiso 1 1 calc R
C54 C -0.1370(11) 0.5251(2) 0.6444(6) 0.073(2) Uani 1 1 d .
C55 C -0.0429(10) 0.4880(2) 0.6427(7) 0.072(2) Uani 1 1 d .
H55A H 0.0112 0.4764 0.7055 0.086 Uiso 1 1 calc R
C56 C -0.0294(10) 0.4679(3) 0.5449(8) 0.077(2) Uani 1 1 d .
H56A H 0.0344 0.4422 0.5410 0.092 Uiso 1 1 calc R
C57 C -0.1070(9) 0.4850(3) 0.4560(7) 0.068(2) Uani 1 1 d .
H57A H -0.0974 0.4709 0.3904 0.081 Uiso 1 1 calc R
C58 C -0.2009(9) 0.5229(3) 0.4594(6) 0.065(2) Uani 1 1 d .
H58A H -0.2548 0.5346 0.3966 0.078 Uiso 1 1 calc R
C59 C -0.2148(9) 0.5432(2) 0.5539(6) 0.0568(19) Uani 1 1 d .
C60 C -0.3757(8) 0.6031(2) 0.4768(5) 0.0546(19) Uani 1 1 d .
H60A H -0.4429 0.5819 0.4331 0.065 Uiso 1 1 calc R
H60B H -0.2960 0.6146 0.4342 0.065 Uiso 1 1 calc R
C61 C -0.4690(7) 0.6404(2) 0.5107(6) 0.0583(19) Uani 1 1 d .
H61A H -0.5393 0.6516 0.4501 0.070 Uiso 1 1 calc R
H61B H -0.5331 0.6298 0.5649 0.070 Uiso 1 1 calc R
C62 C -0.4579(8) 0.7095(2) 0.5980(5) 0.0545(18) Uani 1 1 d .
H62A H -0.5217 0.6952 0.6481 0.065 Uiso 1 1 calc R
H62B H -0.5287 0.7240 0.5420 0.065 Uiso 1 1 calc R
C63 C -0.3563(7) 0.7440(2) 0.6537(5) 0.0477(17) Uani 1 1 d .
H63A H -0.2792 0.7546 0.6078 0.057 Uiso 1 1 calc R
H63B H -0.4192 0.7701 0.6715 0.057 Uiso 1 1 calc R
C64 C -0.1842(7) 0.7527(2) 0.8127(5) 0.0435(16) Uani 1 1 d .
C65 C -0.1695(8) 0.7983(2) 0.8001(6) 0.0528(18) Uani 1 1 d .
H65A H -0.2268 0.8134 0.7431 0.063 Uiso 1 1 calc R
C66 C -0.0694(8) 0.8216(2) 0.8723(5) 0.0548(19) Uani 1 1 d .
H66A H -0.0601 0.8532 0.8652 0.066 Uiso 1 1 calc R
C67 C 0.0156(9) 0.8006(2) 0.9528(5) 0.0602(19) Uani 1 1 d .
H67A H 0.0852 0.8174 1.0002 0.072 Uiso 1 1 calc R
C68 C 0.0019(9) 0.7545(2) 0.9666(5) 0.063(2) Uani 1 1 d .
H68A H 0.0605 0.7398 1.0237 0.075 Uiso 1 1 calc R
C69 C -0.0970(8) 0.7308(2) 0.8969(5) 0.0521(18) Uani 1 1 d .
C70 C -0.0140(12) 0.6627(3) 0.9831(6) 0.107(3) Uani 1 1 d DU
H70A H 0.0918 0.6747 0.9804 0.128 Uiso 1 1 calc R
H70B H -0.0449 0.6691 1.0537 0.128 Uiso 1 1 calc R
C71 C -0.0134(14) 0.6142(3) 0.9663(8) 0.134(4) Uani 1 1 d DU
H71A H 0.0480 0.5999 1.0271 0.161 Uiso 1 1 calc R
H71B H -0.1211 0.6030 0.9637 0.161 Uiso 1 1 calc R
C72 C 0.0221(12) 0.5523(3) 0.8712(9) 0.129(4) Uani 1 1 d DU
H72A H 0.0990 0.5423 0.8246 0.155 Uiso 1 1 calc R
H72B H 0.0567 0.5398 0.9415 0.155 Uiso 1 1 calc R
C73 C -0.1163(13) 0.5296(3) 0.8360(7) 0.130(4) Uani 1 1 d DU
H73A H -0.1956 0.5346 0.8846 0.155 Uiso 1 1 calc R
H73B H -0.0977 0.4970 0.8305 0.155 Uiso 1 1 calc R

loop_
_atom_site_aniso_label
_atom_site_aniso_U_11
_atom_site_aniso_U_22
_atom_site_aniso_U_33
_atom_site_aniso_U_23
_atom_site_aniso_U_13
_atom_site_aniso_U_12
K1 0.0398(7) 0.0361(7) 0.0470(8) -0.0032(6) 0.0140(6) -0.0025(6)
K2 0.072(2) 0.122(3) 0.092(3) 0.033(3) 0.014(2) -0.006(2)
O1 0.047(3) 0.035(2) 0.065(3) -0.007(2) -0.002(2) -0.006(2)
O2 0.057(3) 0.034(2) 0.065(3) -0.008(2) 0.022(2) 0.006(2)
O3 0.042(3) 0.058(3) 0.045(2) -0.005(2) 0.001(2) -0.013(2)
O4 0.049(3) 0.048(3) 0.040(2) -0.004(2) 0.004(2) 0.000(2)
O5 0.045(3) 0.039(2) 0.046(3) 0.009(2) -0.006(2) -0.007(2)
O6 0.051(3) 0.042(2) 0.058(3) 0.010(2) 0.017(2) -0.003(2)
O7 0.050(3) 0.073(3) 0.069(3) -0.033(3) 0.029(3) -0.021(3)
O8 0.030(2) 0.064(3) 0.038(2) -0.002(2) 0.0058(19) -0.009(2)
O9 0.032(2) 0.037(2) 0.044(2) 0.0005(19) 0.0054(19) 0.0022(18)
O10 0.046(3) 0.038(2) 0.046(3) 0.006(2) -0.009(2) 0.001(2)
O11 0.049(3) 0.038(3) 0.089(4) 0.021(3) 0.004(3) -0.002(2)
O12 0.068(3) 0.046(3) 0.103(4) -0.026(3) 0.045(3) -0.010(3)
O13 0.085(3) 0.052(3) 0.036(3) 0.013(2) -0.004(2) -0.011(3)
O14 0.031(2) 0.060(3) 0.048(3) 0.010(2) 0.009(2) -0.003(2)
O15 0.051(3) 0.041(2) 0.051(3) 0.011(2) 0.019(2) 0.012(2)
O16 0.143(5) 0.045(3) 0.033(2) 0.000(2) 0.006(3) 0.018(3)
O17 0.042(2) 0.061(3) 0.049(3) 0.016(2) 0.012(2) 0.008(2)
O18 0.182(6) 0.051(3) 0.052(3) 0.016(3) -0.029(4) 0.012(3)
O19 0.091(4) 0.102(4) 0.119(5) -0.001(4) 0.009(4) -0.015(4)
O20 0.119(5) 0.116(5) 0.130(6) -0.007(5) 0.033(4) 0.011(4)
C1 0.026(3) 0.026(3) 0.038(3) 0.000(3) 0.011(3) -0.004(2)
C2 0.028(3) 0.031(3) 0.033(3) 0.000(3) 0.008(2) 0.000(2)
C3 0.025(3) 0.029(3) 0.037(3) 0.000(3) 0.007(3) -0.006(2)
C4 0.026(3) 0.031(3) 0.037(3) -0.001(3) 0.001(3) -0.005(2)
C5 0.028(3) 0.031(3) 0.038(3) 0.004(3) 0.004(3) -0.001(3)
C6 0.034(3) 0.037(3) 0.030(3) 0.004(3) -0.001(3) 0.006(3)
C7 0.036(3) 0.026(3) 0.019(3) 0.004(2) 0.000(2) 0.003(2)
C8 0.033(3) 0.037(3) 0.032(3) 0.005(3) 0.005(3) 0.008(3)
C9 0.037(3) 0.029(3) 0.025(3) -0.007(2) 0.002(3) 0.009(3)
C10 0.031(3) 0.025(3) 0.030(3) 0.000(2) -0.001(2) -0.003(2)
C11 0.034(3) 0.036(3) 0.027(3) 0.004(3) -0.002(3) -0.005(3)
C12 0.034(3) 0.026(3) 0.032(3) 0.001(2) 0.012(3) -0.003(2)
C13 0.060(4) 0.027(3) 0.027(3) 0.005(3) 0.003(3) -0.001(3)
C14 0.031(3) 0.045(4) 0.066(4) 0.008(3) 0.007(3) 0.002(3)
C15 0.031(3) 0.039(3) 0.055(4) -0.003(3) 0.010(3) -0.005(3)
C16 0.037(3) 0.020(3) 0.033(3) 0.004(2) 0.001(3) -0.008(2)
C17 0.039(4) 0.022(3) 0.038(3) 0.003(3) 0.003(3) 0.000(3)
C18 0.030(3) 0.027(3) 0.037(3) 0.003(3) -0.008(3) 0.001(2)
C19 0.036(3) 0.033(3) 0.022(3) 0.002(2) -0.003(2) 0.001(3)
C20 0.042(4) 0.036(3) 0.027(3) 0.001(3) -0.001(3) -0.009(3)
C21 0.035(3) 0.038(3) 0.037(3) 0.001(3) 0.007(3) -0.006(3)
C22 0.031(3) 0.037(3) 0.040(4) 0.004(3) 0.001(3) -0.002(3)
C23 0.032(3) 0.049(4) 0.047(4) -0.010(3) 0.000(3) 0.007(3)
C24 0.034(3) 0.063(4) 0.051(4) -0.003(3) 0.016(3) -0.013(3)
C25 0.032(3) 0.027(3) 0.024(3) -0.004(2) 0.003(2) 0.000(2)
C26 0.030(3) 0.031(3) 0.031(3) 0.003(3) 0.003(3) 0.000(2)
C27 0.029(3) 0.029(3) 0.036(3) -0.003(3) -0.002(3) -0.001(3)
C28 0.033(3) 0.026(3) 0.035(3) -0.001(2) 0.003(3) -0.003(2)
C29 0.043(4) 0.026(3) 0.036(3) -0.003(3) 0.011(3) -0.009(3)
C30 0.029(3) 0.027(3) 0.034(3) 0.000(3) 0.009(3) -0.005(2)
C31 0.044(4) 0.029(3) 0.029(3) 0.001(2) 0.010(3) -0.007(3)
C32 0.027(3) 0.047(3) 0.049(4) 0.012(3) 0.004(3) -0.005(3)
C33 0.032(3) 0.045(3) 0.041(3) 0.002(3) 0.013(3) -0.001(3)
C34 0.078(6) 0.051(5) 0.114(8) -0.016(5) 0.050(6) -0.018(4)
C35 0.111(7) 0.041(4) 0.150(9) -0.033(5) 0.084(7) -0.018(5)
C36 0.129(10) 0.066(6) 0.160(12) -0.037(7) 0.069(9) -0.027(6)
C37 0.086(7) 0.065(6) 0.095(7) -0.053(5) 0.052(6) -0.040(5)
C38 0.082(6) 0.076(6) 0.114(7) -0.050(5) 0.050(5) -0.030(5)
C39 0.066(5) 0.061(5) 0.082(6) -0.043(5) 0.049(5) -0.034(4)
C40 0.051(4) 0.112(6) 0.051(4) -0.029(5) 0.031(4) -0.036(5)
C41 0.043(4) 0.090(6) 0.052(4) -0.011(4) 0.006(3) -0.018(4)
C42 0.043(4) 0.062(4) 0.035(4) 0.016(3) 0.006(3) 0.012(3)
C43 0.039(4) 0.045(3) 0.045(4) 0.013(3) 0.013(3) 0.012(3)
C44 0.037(3) 0.032(3) 0.038(3) 0.000(3) 0.013(3) 0.008(3)
C45 0.050(4) 0.035(4) 0.055(4) -0.001(3) 0.023(3) 0.000(3)
C46 0.062(5) 0.042(4) 0.060(4) -0.016(4) 0.032(4) -0.018(4)
C47 0.067(5) 0.052(5) 0.062(5) -0.019(4) 0.017(4) -0.010(4)
C48 0.067(5) 0.059(5) 0.055(4) -0.006(4) 0.010(4) -0.003(4)
C49 0.039(4) 0.043(4) 0.041(4) -0.009(3) 0.010(3) 0.004(3)
C50 0.076(5) 0.046(4) 0.076(5) 0.020(4) -0.027(4) -0.011(4)
C51 0.065(5) 0.064(5) 0.076(6) 0.016(4) 0.002(4) 0.004(4)
C52 0.085(6) 0.042(4) 0.134(8) 0.020(5) 0.050(6) 0.005(4)
C53 0.111(7) 0.037(4) 0.138(9) 0.029(5) 0.036(7) 0.018(5)
C54 0.130(8) 0.034(4) 0.052(5) 0.000(4) -0.001(5) -0.030(4)
C55 0.101(7) 0.040(4) 0.071(6) 0.015(4) -0.001(5) -0.028(4)
C56 0.090(6) 0.044(4) 0.095(7) 0.001(5) 0.001(5) -0.026(4)
C57 0.066(5) 0.064(5) 0.076(6) -0.011(5) 0.018(5) -0.027(4)
C58 0.072(5) 0.063(5) 0.061(5) -0.001(4) 0.009(4) -0.026(4)
C59 0.075(5) 0.042(4) 0.051(5) 0.012(4) -0.001(4) -0.023(4)
C60 0.057(4) 0.065(5) 0.039(4) 0.011(3) -0.004(3) -0.019(4)
C61 0.040(4) 0.074(5) 0.058(5) 0.021(4) -0.006(3) -0.009(4)
C62 0.042(4) 0.063(4) 0.059(5) 0.028(4) 0.008(4) 0.011(4)
C63 0.039(4) 0.053(4) 0.053(4) 0.023(3) 0.014(3) 0.024(3)
C64 0.049(4) 0.045(4) 0.040(4) 0.008(3) 0.023(3) 0.016(3)
C65 0.059(4) 0.044(4) 0.060(4) 0.011(4) 0.030(4) 0.011(3)
C66 0.070(5) 0.046(4) 0.055(5) -0.011(4) 0.032(4) -0.002(4)
C67 0.089(6) 0.055(5) 0.038(4) -0.008(4) 0.012(4) 0.010(4)
C68 0.093(6) 0.059(4) 0.039(4) -0.007(4) 0.018(4) 0.017(4)
C69 0.074(5) 0.040(4) 0.047(4) -0.004(3) 0.027(4) 0.015(4)
C70 0.191(8) 0.075(5) 0.047(5) 0.017(4) -0.017(5) -0.012(6)
C71 0.140(7) 0.174(8) 0.095(6) 0.037(7) 0.041(6) 0.075(7)
C72 0.118(7) 0.103(6) 0.154(7) 0.112(6) -0.036(6) -0.038(5)
C73 0.170(8) 0.100(6) 0.108(7) 0.005(6) -0.033(6) -0.014(6)

loop_
_atom_type_symbol
_atom_type_description
_atom_type_scat_dispersion_real
_atom_type_scat_dispersion_imag
_atom_type_scat_source
C C 0.0033 0.0016 'International Tables Vol C Tables 4.2.6.8 and 6.1.1.4'
H H 0.0000 0.0000 'International Tables Vol C Tables 4.2.6.8 and 6.1.1.4'
O O 0.0106 0.0060 'International Tables Vol C Tables 4.2.6.8 and 6.1.1.4'
K K 0.2009 0.2494 'International Tables Vol C Tables 4.2.6.8 and 6.1.1.4'

loop_
_geom_angle_atom_site_label_1
_geom_angle_atom_site_label_2
_geom_angle_atom_site_label_3
_geom_angle
_geom_angle_site_symmetry_1
_geom_angle_site_symmetry_3
K2 K1 O11 75.70(13) 1_655 .
K2 K1 O7 101.50(14) 1_655 .
O11 K1 O7 117.89(16) . .
K2 K1 O10 81.46(14) 1_655 .
O11 K1 O10 62.58(13) . .
O7 K1 O10 177.04(14) . .
K2 K1 O9 94.75(13) 1_655 .
O11 K1 O9 118.64(14) . .
O7 K1 O9 123.39(15) . .
O10 K1 O9 56.06(11) . .
K2 K1 O12 84.94(14) 1_655 .
O11 K1 O12 61.01(17) . .
O7 K1 O12 56.98(18) . .
O10 K1 O12 123.59(16) . .
O9 K1 O12 179.58(17) . .
K2 K1 O8 108.12(12) 1_655 .
O11 K1 O8 176.14(14) . .
O7 K1 O8 62.39(14) . .
O10 K1 O8 116.92(12) . .
O9 K1 O8 61.00(12) . .
O12 K1 O8 119.37(16) . .
K2 K1 O17 164.28(13) 1_655 .
O11 K1 O17 89.52(13) . .
O7 K1 O17 90.05(13) . .
O10 K1 O17 87.03(13) . .
O9 K1 O17 87.58(12) . .
O12 K1 O17 92.64(13) . .
O8 K1 O17 86.62(11) . .
K2 K1 C51 87.52(16) 1_655 .
O11 K1 C51 23.09(15) . .
O7 K1 C51 135.71(18) . .
O10 K1 C51 43.84(15) . .
O9 K1 C51 98.44(16) . .
O12 K1 C51 81.26(18) . .
O8 K1 C51 154.37(16) . .
O17 K1 C51 76.76(16) . .
K2 K1 C41 120.53(15) 1_655 .
O11 K1 C41 154.08(16) . .
O7 K1 C41 43.12(17) . .
O10 K1 C41 135.30(15) . .
O9 K1 C41 82.10(15) . .
O12 K1 C41 98.30(18) . .
O8 K1 C41 23.98(14) . .
O17 K1 C41 75.18(14) . .
C51 K1 C41 151.89(18) . .
K2 K1 C42 116.28(14) 1_655 .
O11 K1 C42 154.91(16) . .
O7 K1 C42 82.66(16) . .
O10 K1 C42 96.15(13) . .
O9 K1 C42 42.24(13) . .
O12 K1 C42 138.17(17) . .
O8 K1 C42 22.73(12) . .
O17 K1 C42 75.44(13) . .
C51 K1 C42 131.84(17) . .
C41 K1 C42 40.04(16) . .
K2 K1 C52 86.11(17) 1_655 .
O11 K1 C52 21.47(18) . .
O7 K1 C52 97.7(2) . .
O10 K1 C52 82.32(18) . .
O9 K1 C52 137.54(19) . .
O12 K1 C52 42.2(2) . .
O8 K1 C52 157.03(18) . .
O17 K1 C52 81.76(16) . .
C51 K1 C52 39.1(2) . .
C41 K1 C52 133.0(2) . .
C42 K1 C52 157.20(18) . .
K1 K2 O18 122.4(2) 1_455 .
K1 K2 O15 111.75(17) 1_455 .
O18 K2 O15 124.78(19) . .
K1 K2 O13 109.06(16) 1_455 .
O18 K2 O13 48.86(15) . .
O15 K2 O13 105.24(16) . .
K1 K2 O16 128.4(2) 1_455 .
O18 K2 O16 98.27(18) . .
O15 K2 O16 49.86(13) . .
O13 K2 O16 122.00(18) . .
K1 K2 O14 104.08(14) 1_455 .
O18 K2 O14 99.18(18) . .
O15 K2 O14 55.38(13) . .
O13 K2 O14 55.55(13) . .
O16 K2 O14 98.59(16) . .
K1 K2 O11 52.80(10) 1_455 1_455
O18 K2 O11 90.43(18) . 1_455
O15 K2 O11 133.90(19) . 1_455
O13 K2 O11 120.79(19) . 1_455
O16 K2 O11 101.77(17) . 1_455
O14 K2 O11 155.97(17) . 1_455
K1 K2 C62 89.66(15) 1_455 .
O18 K2 C62 124.0(2) . .
O15 K2 C62 42.74(16) . .
O13 K2 C62 79.17(17) . .
O16 K2 C62 92.42(19) . .
O14 K2 C62 24.85(13) . .
O11 K2 C62 140.55(19) 1_455 .
K1 K2 C61 88.73(16) 1_455 .
O18 K2 C61 91.3(2) . .
O15 K2 C61 79.30(17) . .
O13 K2 C61 42.47(16) . .
O16 K2 C61 123.43(19) . .
O14 K2 C61 25.06(13) . .
O11 K2 C61 133.95(19) 1_455 .
C62 K2 C61 40.44(18) . .
C39 O7 C40 118.0(6) . .
C39 O7 K1 117.9(5) . .
C40 O7 K1 117.4(4) . .
C42 O8 C41 112.6(5) . .
C42 O8 K1 107.3(3) . .
C41 O8 K1 103.9(4) . .
C44 O9 C43 117.8(4) . .
C44 O9 K1 119.2(3) . .
C43 O9 K1 117.8(3) . .
C49 O10 C50 117.5(5) . .
C49 O10 K1 119.2(3) . .
C50 O10 K1 114.5(4) . .
C51 O11 C52 111.2(6) . .
C51 O11 K1 107.7(4) . .
C52 O11 K1 114.1(5) . .
C51 O11 K2 123.3(4) . 1_655
C52 O11 K2 125.5(5) . 1_655
K1 O11 K2 51.50(10) . 1_655
C34 O12 C53 117.5(7) . .
C34 O12 K1 117.3(5) . .
C53 O12 K1 115.3(4) . .
C59 O13 C60 117.8(5) . .
C59 O13 K2 130.0(4) . .
C60 O13 K2 112.2(4) . .
C62 O14 C61 109.5(5) . .
C62 O14 K2 84.7(3) . .
C61 O14 K2 86.2(3) . .
C64 O15 C63 117.9(5) . .
C64 O15 K2 129.6(3) . .
C63 O15 K2 112.4(4) . .
C69 O16 C70 113.1(6) . .
C69 O16 K2 129.2(4) . .
C70 O16 K2 117.7(4) . .
C71 O17 C72 107.5(7) . .
C71 O17 K1 134.0(6) . .
C72 O17 K1 103.1(5) . .
C54 O18 C73 120.0(7) . .
C54 O18 K2 132.7(5) . .
C73 O18 K2 106.2(6) . .
C6 C1 C2 119.3(5) . .
C6 C1 C7 122.1(5) . .
C2 C1 C7 118.6(5) . .
C3 C2 C1 121.3(5) . .
C3 C2 H2A 119.3 . .
C1 C2 H2A 119.3 . .
C2 C3 C4 117.9(5) . .
C2 C3 C25 120.5(5) . .
C4 C3 C25 121.6(5) . .
C3 C4 C5 122.0(5) . .
C3 C4 H4A 119.0 . .
C5 C4 H4A 119.0 . .
C6 C5 C4 118.3(5) . .
C6 C5 C16 122.7(5) . .
C4 C5 C16 119.0(5) . .
C1 C6 C5 121.1(5) . .
C1 C6 H6A 119.5 . .
C5 C6 H6A 119.5 . .
C12 C7 C8 120.5(5) . .
C12 C7 C1 120.4(5) . .
C8 C7 C1 119.1(5) . .
C7 C8 C9 119.8(5) . .
C7 C8 C14 120.8(5) . .
C9 C8 C14 119.4(5) . .
C10 C9 C8 119.6(5) . .
C10 C9 H9A 120.2 . .
C8 C9 H9A 120.2 . .
C9 C10 C11 119.7(5) . .
C9 C10 C13 121.5(5) . .
C11 C10 C13 118.8(5) . .
C12 C11 C10 121.3(5) . .
C12 C11 H11A 119.3 . .
C10 C11 H11A 119.3 . .
C11 C12 C7 119.0(5) . .
C11 C12 C15 119.5(5) . .
C7 C12 C15 121.4(4) . .
O1 C13 O2 126.6(5) . .
O1 C13 C10 119.3(5) . .
O2 C13 C10 114.1(5) . .
C8 C14 H14A 109.5 . .
C8 C14 H14B 109.5 . .
H14A C14 H14B 109.5 . .
C8 C14 H14C 109.5 . .
H14A C14 H14C 109.5 . .
H14B C14 H14C 109.5 . .
C12 C15 H15A 109.5 . .
C12 C15 H15B 109.5 . .
H15A C15 H15B 109.5 . .
C12 C15 H15C 109.5 . .
H15A C15 H15C 109.5 . .
H15B C15 H15C 109.5 . .
C21 C16 C17 119.4(5) . .
C21 C16 C5 121.4(5) . .
C17 C16 C5 119.1(5) . .
C18 C17 C16 119.1(5) . .
C18 C17 C23 120.6(5) . .
C16 C17 C23 120.2(5) . .
C19 C18 C17 121.0(5) . .
C19 C18 H18A 119.5 . .
C17 C18 H18A 119.5 . .
C20 C19 C18 120.1(5) . .
C20 C19 C22 119.6(5) . .
C18 C19 C22 120.2(5) . .
C19 C20 C21 120.1(5) . .
C19 C20 H20A 120.0 . .
C21 C20 H20A 120.0 . .
C20 C21 C16 120.3(5) . .
C20 C21 C24 120.1(5) . .
C16 C21 C24 119.6(5) . .
O4 C22 O3 122.8(5) . .
O4 C22 C19 124.4(5) . .
O3 C22 C19 112.8(5) . .
C17 C23 H23A 109.5 . .
C17 C23 H23B 109.5 . .
H23A C23 H23B 109.5 . .
C17 C23 H23C 109.5 . .
H23A C23 H23C 109.5 . .
H23B C23 H23C 109.5 . .
C21 C24 H24A 109.5 . .
C21 C24 H24B 109.5 . .
H24A C24 H24B 109.5 . .
C21 C24 H24C 109.5 . .
H24A C24 H24C 109.5 . .
H24B C24 H24C 109.5 . .
C26 C25 C30 120.5(5) . .
C26 C25 C3 120.5(5) . .
C30 C25 C3 119.0(5) . .
C27 C26 C25 119.9(5) . .
C27 C26 C32 119.0(5) . .
C25 C26 C32 121.1(5) . .
C26 C27 C28 121.3(5) . .
C26 C27 H27A 119.4 . .
C28 C27 H27A 119.4 . .
C27 C28 C29 118.0(5) . .
C27 C28 C31 120.0(5) . .
C29 C28 C31 121.8(5) . .
C30 C29 C28 122.1(5) . .
C30 C29 H29A 119.0 . .
C28 C29 H29A 119.0 . .
C29 C30 C25 118.2(5) . .
C29 C30 C33 120.7(5) . .
C25 C30 C33 121.1(5) . .
O5 C31 O6 122.9(5) . .
O5 C31 C28 119.1(5) . .
O6 C31 C28 117.9(6) . .
C26 C32 H32A 109.5 . .
C26 C32 H32B 109.5 . .
H32A C32 H32B 109.5 . .
C26 C32 H32C 109.5 . .
H32A C32 H32C 109.5 . .
H32B C32 H32C 109.5 . .
C30 C33 H33A 109.5 . .
C30 C33 H33B 109.5 . .
H33A C33 H33B 109.5 . .
C30 C33 H33C 109.5 . .
H33A C33 H33C 109.5 . .
H33B C33 H33C 109.5 . .
O12 C34 C39 118.9(7) . .
O12 C34 C35 124.3(10) . .
C39 C34 C35 116.7(9) . .
C36 C35 C34 123.0(12) . .
C36 C35 H35A 118.5 . .
C34 C35 H35A 118.5 . .
C35 C36 C37 119.1(11) . .
C35 C36 H36A 120.4 . .
C37 C36 H36A 120.4 . .
C36 C37 C38 120.6(9) . .
C36 C37 H37A 119.7 . .
C38 C37 H37A 119.7 . .
C39 C38 C37 118.2(10) . .
C39 C38 H38A 120.9 . .
C37 C38 H38A 120.9 . .
C38 C39 C34 122.1(9) . .
C38 C39 O7 123.2(9) . .
C34 C39 O7 114.7(7) . .
O7 C40 C41 109.0(5) . .
O7 C40 H40A 109.9 . .
C41 C40 H40A 109.9 . .
O7 C40 H40B 109.9 . .
C41 C40 H40B 109.9 . .
H40A C40 H40B 108.3 . .
O8 C41 C40 109.8(5) . .
O8 C41 K1 52.1(3) . .
C40 C41 K1 83.2(4) . .
O8 C41 H41A 109.7 . .
C40 C41 H41A 109.7 . .
K1 C41 H41A 161.4 . .
O8 C41 H41B 109.7 . .
C40 C41 H41B 109.7 . .
K1 C41 H41B 78.4 . .
H41A C41 H41B 108.2 . .
O8 C42 C43 111.3(5) . .
O8 C42 K1 49.9(2) . .
C43 C42 K1 83.5(3) . .
O8 C42 H42A 109.4 . .
C43 C42 H42A 109.4 . .
K1 C42 H42A 81.6 . .
O8 C42 H42B 109.4 . .
C43 C42 H42B 109.4 . .
K1 C42 H42B 159.2 . .
H42A C42 H42B 108.0 . .
O9 C43 C42 109.6(5) . .
O9 C43 H43A 109.7 . .
C42 C43 H43A 109.7 . .
O9 C43 H43B 109.7 . .
C42 C43 H43B 109.7 . .
H43A C43 H43B 108.2 . .
O9 C44 C45 125.4(5) . .
O9 C44 C49 114.9(5) . .
C45 C44 C49 119.7(6) . .
C46 C45 C44 120.4(6) . .
C46 C45 H45A 119.8 . .
C44 C45 H45A 119.8 . .
C47 C46 C45 120.3(6) . .
C47 C46 H46A 119.8 . .
C45 C46 H46A 119.8 . .
C46 C47 C48 120.5(7) . .
C46 C47 H47A 119.8 . .
C48 C47 H47A 119.8 . .
C47 C48 C49 121.0(7) . .
C47 C48 H48A 119.5 . .
C49 C48 H48A 119.5 . .
O10 C49 C48 125.1(6) . .
O10 C49 C44 116.8(5) . .
C48 C49 C44 118.1(6) . .
O10 C50 C51 109.2(6) . .
O10 C50 H50A 109.8 . .
C51 C50 H50A 109.8 . .
O10 C50 H50B 109.8 . .
C51 C50 H50B 109.8 . .
H50A C50 H50B 108.3 . .
O11 C51 C50 108.6(7) . .
O11 C51 K1 49.2(3) . .
C50 C51 K1 83.4(4) . .
O11 C51 H51A 110.0 . .
C50 C51 H51A 110.0 . .
K1 C51 H51A 159.0 . .
O11 C51 H51B 110.0 . .
C50 C51 H51B 110.0 . .
K1 C51 H51B 80.6 . .
H51A C51 H51B 108.4 . .
O11 C52 C53 109.1(7) . .
O11 C52 K1 44.4(4) . .
C53 C52 K1 83.0(5) . .
O11 C52 H52A 109.9 . .
C53 C52 H52A 109.9 . .
K1 C52 H52A 86.8 . .
O11 C52 H52B 109.9 . .
C53 C52 H52B 109.9 . .
K1 C52 H52B 154.2 . .
H52A C52 H52B 108.3 . .
C52 C53 O12 108.0(7) . .
C52 C53 H53A 110.1 . .
O12 C53 H53A 110.1 . .
C52 C53 H53B 110.1 . .
O12 C53 H53B 110.1 . .
H53A C53 H53B 108.4 . .
C55 C54 C59 122.3(8) . .
C55 C54 O18 124.5(7) . .
C59 C54 O18 113.1(7) . .
C54 C55 C56 117.7(8) . .
C54 C55 H55A 121.1 . .
C56 C55 H55A 121.1 . .
C57 C56 C55 120.3(8) . .
C57 C56 H56A 119.8 . .
C55 C56 H56A 119.8 . .
C56 C57 C58 121.0(8) . .
C56 C57 H57A 119.5 . .
C58 C57 H57A 119.5 . .
C59 C58 C57 119.5(8) . .
C59 C58 H58A 120.2 . .
C57 C58 H58A 120.2 . .
C58 C59 O13 125.8(7) . .
C58 C59 C54 119.0(8) . .
O13 C59 C54 115.1(7) . .
O13 C60 C61 108.7(5) . .
O13 C60 H60A 109.9 . .
C61 C60 H60A 109.9 . .
O13 C60 H60B 109.9 . .
C61 C60 H60B 109.9 . .
H60A C60 H60B 108.3 . .
O14 C61 C60 109.9(5) . .
O14 C61 K2 68.8(3) . .
C60 C61 K2 96.5(4) . .
O14 C61 H61A 109.7 . .
C60 C61 H61A 109.7 . .
K2 C61 H61A 151.9 . .
O14 C61 H61B 109.7 . .
C60 C61 H61B 109.7 . .
K2 C61 H61B 51.1 . .
H61A C61 H61B 108.2 . .
O14 C62 C63 110.8(5) . .
O14 C62 K2 70.4(3) . .
C63 C62 K2 95.9(4) . .
O14 C62 H62A 109.5 . .
C63 C62 H62A 109.5 . .
K2 C62 H62A 50.0 . .
O14 C62 H62B 109.5 . .
C63 C62 H62B 109.5 . .
K2 C62 H62B 151.9 . .
H62A C62 H62B 108.1 . .
O15 C63 C62 108.9(5) . .
O15 C63 H63A 109.9 . .
C62 C63 H63A 109.9 . .
O15 C63 H63B 109.9 . .
C62 C63 H63B 109.9 . .
H63A C63 H63B 108.3 . .
C65 C64 O15 124.8(6) . .
C65 C64 C69 119.9(7) . .
O15 C64 C69 115.3(6) . .
C64 C65 C66 118.5(7) . .
C64 C65 H65A 120.7 . .
C66 C65 H65A 120.7 . .
C67 C66 C65 121.7(7) . .
C67 C66 H66A 119.2 . .
C65 C66 H66A 119.2 . .
C66 C67 C68 120.4(7) . .
C66 C67 H67A 119.8 . .
C68 C67 H67A 119.8 . .
C69 C68 C67 119.0(7) . .
C69 C68 H68A 120.5 . .
C67 C68 H68A 120.5 . .
C68 C69 O16 124.7(6) . .
C68 C69 C64 120.4(6) . .
O16 C69 C64 114.9(6) . .
C71 C70 O16 111.1(7) . .
C71 C70 H70A 109.4 . .
O16 C70 H70A 109.4 . .
C71 C70 H70B 109.4 . .
O16 C70 H70B 109.4 . .
H70A C70 H70B 108.0 . .
O17 C71 C70 114.2(9) . .
O17 C71 H71A 108.7 . .
C70 C71 H71A 108.7 . .
O17 C71 H71B 108.7 . .
C70 C71 H71B 108.7 . .
H71A C71 H71B 107.6 . .
C73 C72 O17 126.3(8) . .
C73 C72 H72A 105.7 . .
O17 C72 H72A 105.7 . .
C73 C72 H72B 105.7 . .
O17 C72 H72B 105.7 . .
H72A C72 H72B 106.2 . .
C72 C73 O18 104.8(8) . .
C72 C73 H73A 110.8 . .
O18 C73 H73A 110.8 . .
C72 C73 H73B 110.8 . .
O18 C73 H73B 110.8 . .
H73A C73 H73B 108.9 . .

loop_
_geom_bond_atom_site_label_1
_geom_bond_atom_site_label_2
_geom_bond_distance
_geom_bond_site_symmetry_2
K1 K2 2.666(4) 1_655
K1 O11 2.714(4) .
K1 O7 2.716(5) .
K1 O10 2.737(4) .
K1 O9 2.775(4) .
K1 O12 2.776(5) .
K1 O8 2.821(4) .
K1 O17 2.890(4) .
K1 C51 3.414(8) .
K1 C41 3.468(7) .
K1 C42 3.519(6) .
K1 C52 3.539(8) .
K2 K1 2.666(4) 1_455
K2 O18 3.007(7) .
K2 O15 3.046(6) .
K2 O13 3.075(7) .
K2 O16 3.078(7) .
K2 O14 3.183(6) .
K2 O11 3.302(6) 1_455
K2 C62 3.363(7) .
K2 C61 3.406(8) .
O1 C13 1.208(7) .
O2 C13 1.276(7) .
O3 C22 1.326(7) .
O4 C22 1.209(7) .
O5 C31 1.248(7) .
O6 C31 1.264(6) .
O7 C39 1.427(8) .
O7 C40 1.433(9) .
O8 C42 1.424(7) .
O8 C41 1.452(7) .
O9 C44 1.371(7) .
O9 C43 1.420(6) .
O10 C49 1.369(7) .
O10 C50 1.418(7) .
O11 C51 1.405(8) .
O11 C52 1.419(8) .
O11 K2 3.302(6) 1_655
O12 C34 1.327(10) .
O12 C53 1.479(10) .
O13 C59 1.370(8) .
O13 C60 1.444(7) .
O14 C62 1.420(7) .
O14 C61 1.446(7) .
O15 C64 1.392(7) .
O15 C63 1.409(7) .
O16 C69 1.377(8) .
O16 C70 1.479(6) .
O17 C71 1.288(10) .
O17 C72 1.498(10) .
O18 C54 1.401(9) .
O18 C73 1.420(7) .
C1 C6 1.374(7) .
C1 C2 1.399(7) .
C1 C7 1.510(7) .
C2 C3 1.381(7) .
C2 H2A 0.9500 .
C3 C4 1.391(7) .
C3 C25 1.494(7) .
C4 C5 1.393(7) .
C4 H4A 0.9500 .
C5 C6 1.391(7) .
C5 C16 1.501(7) .
C6 H6A 0.9500 .
C7 C12 1.388(7) .
C7 C8 1.395(7) .
C8 C9 1.401(7) .
C8 C14 1.530(8) .
C9 C10 1.385(7) .
C9 H9A 0.9500 .
C10 C11 1.391(7) .
C10 C13 1.537(7) .
C11 C12 1.381(7) .
C11 H11A 0.9500 .
C12 C15 1.515(7) .
C14 H14A 0.9800 .
C14 H14B 0.9800 .
C14 H14C 0.9800 .
C15 H15A 0.9800 .
C15 H15B 0.9800 .
C15 H15C 0.9800 .
C16 C21 1.394(7) .
C16 C17 1.405(7) .
C17 C18 1.382(7) .
C17 C23 1.525(7) .
C18 C19 1.381(7) .
C18 H18A 0.9500 .
C19 C20 1.375(7) .
C19 C22 1.498(8) .
C20 C21 1.386(7) .
C20 H20A 0.9500 .
C21 C24 1.540(8) .
C23 H23A 0.9800 .
C23 H23B 0.9800 .
C23 H23C 0.9800 .
C24 H24A 0.9800 .
C24 H24B 0.9800 .
C24 H24C 0.9800 .
C25 C26 1.387(7) .
C25 C30 1.418(7) .
C26 C27 1.383(7) .
C26 C32 1.536(8) .
C27 C28 1.400(7) .
C27 H27A 0.9500 .
C28 C29 1.401(8) .
C28 C31 1.489(7) .
C29 C30 1.387(7) .
C29 H29A 0.9500 .
C30 C33 1.491(7) .
C32 H32A 0.9800 .
C32 H32B 0.9800 .
C32 H32C 0.9800 .
C33 H33A 0.9800 .
C33 H33B 0.9800 .
C33 H33C 0.9800 .
C34 C39 1.378(12) .
C34 C35 1.421(11) .
C35 C36 1.339(14) .
C35 H35A 0.9500 .
C36 C37 1.361(13) .
C36 H36A 0.9500 .
C37 C38 1.435(11) .
C37 H37A 0.9500 .
C38 C39 1.365(10) .
C38 H38A 0.9500 .
C40 C41 1.488(9) .
C40 H40A 0.9900 .
C40 H40B 0.9900 .
C41 H41A 0.9900 .
C41 H41B 0.9900 .
C42 C43 1.481(8) .
C42 H42A 0.9900 .
C42 H42B 0.9900 .
C43 H43A 0.9900 .
C43 H43B 0.9900 .
C44 C45 1.381(8) .
C44 C49 1.395(8) .
C45 C46 1.374(9) .
C45 H45A 0.9500 .
C46 C47 1.345(9) .
C46 H46A 0.9500 .
C47 C48 1.368(9) .
C47 H47A 0.9500 .
C48 C49 1.389(9) .
C48 H48A 0.9500 .
C50 C51 1.501(9) .
C50 H50A 0.9900 .
C50 H50B 0.9900 .
C51 H51A 0.9900 .
C51 H51B 0.9900 .
C52 C53 1.463(12) .
C52 H52A 0.9900 .
C52 H52B 0.9900 .
C53 H53A 0.9900 .
C53 H53B 0.9900 .
C54 C55 1.376(11) .
C54 C59 1.384(10) .
C55 C56 1.405(11) .
C55 H55A 0.9500 .
C56 C57 1.355(10) .
C56 H56A 0.9500 .
C57 C58 1.399(10) .
C57 H57A 0.9500 .
C58 C59 1.369(10) .
C58 H58A 0.9500 .
C60 C61 1.469(9) .
C60 H60A 0.9900 .
C60 H60B 0.9900 .
C61 H61A 0.9900 .
C61 H61B 0.9900 .
C62 C63 1.484(9) .
C62 H62A 0.9900 .
C62 H62B 0.9900 .
C63 H63A 0.9900 .
C63 H63B 0.9900 .
C64 C65 1.376(9) .
C64 C69 1.407(9) .
C65 C66 1.383(9) .
C65 H65A 0.9500 .
C66 C67 1.352(9) .
C66 H66A 0.9500 .
C67 C68 1.391(10) .
C67 H67A 0.9500 .
C68 C69 1.364(9) .
C68 H68A 0.9500 .
C70 C71 1.460(7) .
C70 H70A 0.9900 .
C70 H70B 0.9900 .
C71 H71A 0.9900 .
C71 H71B 0.9900 .
C72 C73 1.408(7) .
C72 H72A 0.9900 .
C72 H72B 0.9900 .
C73 H73A 0.9900 .
C73 H73B 0.9900 .
